data_4342062
loop_
_publ_author_name
'Li, Ming'
'Yao, Yi'
'Ding, Jie'
'Liu, Lu'
'Qin, Jianhua'
'Zhao, Yaopeng'
'Hou, Hongwei'
'Fan, Yaoting'

_publ_section_title
;
 Spectroscopic and Crystallographic Investigations of Novel BODIPY-Derived
 Metal-Organic Frameworks.
;
_journal_issue 4
_journal_name_full 'Inorganic chemistry'
_journal_page_first 1346
_journal_page_last 1353
_journal_paper_doi 10.1021/ic502219y
_journal_volume 54
_journal_year 2015
_chemical_formula_moiety 'C30 H30 B Cd F2 N4 O6'
_chemical_formula_sum 'C30 H32 B Cd F2 N4 O6'
_chemical_formula_weight 705.81
_chemical_name_systematic
; 
 ? 
;
_space_group_IT_number 14
_symmetry_cell_setting monoclinic
_symmetry_space_group_name_Hall '-P 2ybc'
_symmetry_space_group_name_H-M 'P 1 21/c 1'
_atom_sites_solution_hydrogens geom
_atom_sites_solution_primary direct
_atom_sites_solution_secondary difmap
_audit_creation_method SHELXL-97
_cell_angle_alpha 90.00
_cell_angle_beta 110.95(3)
_cell_angle_gamma 90.00
_cell_formula_units_Z 4
_cell_length_a 11.134(2)
_cell_length_b 28.426(6)
_cell_length_c 10.754(2)
_cell_measurement_temperature 293(2)
_cell_volume 3178.6(12)
_computing_structure_refinement 'SHELXL-97 (Sheldrick, 1997)'
_computing_structure_solution 'SHELXS-97 (Sheldrick, 1990)'
_diffrn_ambient_temperature 293(2)
_diffrn_measured_fraction_theta_full 0.969
_diffrn_measured_fraction_theta_max 0.969
_diffrn_radiation_monochromator graphite
_diffrn_radiation_source 'fine-focus sealed tube'
_diffrn_radiation_type MoK\a
_diffrn_radiation_wavelength 0.71073
_diffrn_reflns_av_R_equivalents 0.0806
_diffrn_reflns_av_sigmaI/netI 0.0617
_diffrn_reflns_limit_h_max 13
_diffrn_reflns_limit_h_min -13
_diffrn_reflns_limit_k_max 33
_diffrn_reflns_limit_k_min -34
_diffrn_reflns_limit_l_max 13
_diffrn_reflns_limit_l_min -13
_diffrn_reflns_number 28120
_diffrn_reflns_theta_full 25.50
_diffrn_reflns_theta_max 25.50
_diffrn_reflns_theta_min 2.43
_exptl_absorpt_coefficient_mu 0.746
_exptl_absorpt_correction_T_max 0.8531
_exptl_absorpt_correction_T_min 0.7855
_exptl_absorpt_correction_type multi-scan
_exptl_crystal_colour red
_exptl_crystal_density_diffrn 1.475
_exptl_crystal_density_method 'not measured'
_exptl_crystal_description blocklike
_exptl_crystal_F_000 1436
_exptl_crystal_size_max 0.34
_exptl_crystal_size_mid 0.24
_exptl_crystal_size_min 0.22
_refine_diff_density_max 0.729
_refine_diff_density_min -0.662
_refine_diff_density_rms 0.090
_refine_ls_extinction_method none
_refine_ls_goodness_of_fit_ref 1.100
_refine_ls_hydrogen_treatment mixed
_refine_ls_matrix_type full
_refine_ls_number_parameters 403
_refine_ls_number_reflns 5725
_refine_ls_number_restraints 54
_refine_ls_restrained_S_all 1.105
_refine_ls_R_factor_all 0.1086
_refine_ls_R_factor_gt 0.0935
_refine_ls_shift/su_max 0.001
_refine_ls_shift/su_mean 0.000
_refine_ls_structure_factor_coef Fsqd
_refine_ls_weighting_details 'calc w=1/[\s^2^(Fo^2^)+(0.1490P)^2^+7.1716P] where P=(Fo^2^+2Fc^2^)/3'
_refine_ls_weighting_scheme calc
_refine_ls_wR_factor_gt 0.2620
_refine_ls_wR_factor_ref 0.2770
_reflns_number_gt 4930
_reflns_number_total 5725
_reflns_threshold_expression >2sigma(I)
_cod_data_source_file ic502219y_si_002.cif
_cod_data_source_block 4
_cod_depositor_comments
;
The following automatic conversions were performed:

'_symmetry_cell_setting' value 'Monoclinic' changed to 'monoclinic'
according to
/home/saulius/struct/COD-crude-data--automatic-downloads/rss-feeds/ACS/lib/dictionaries/cif_core.dic
dictionary named 'cif_core.dic' version 2.4.2 from 2011-04-26.

Automatic conversion script
Id: cif_fix_values 2935 2014-11-11 08:27:57Z andrius 

 Adding full bibliography for 4342059--4342063.cif.
;
_cod_original_cell_volume 3178.5(11)
_cod_original_sg_symbol_H-M P2(1)/c
_cod_database_code 4342062

loop_
_symmetry_equiv_pos_as_xyz
'x, y, z'
'-x, y+1/2, -z+1/2'
'-x, -y, -z'
'x, -y-1/2, z-1/2'

loop_
_atom_site_label
_atom_site_type_symbol
_atom_site_fract_x
_atom_site_fract_y
_atom_site_fract_z
_atom_site_U_iso_or_equiv
_atom_site_adp_type
_atom_site_occupancy
_atom_site_symmetry_multiplicity
_atom_site_calc_flag
_atom_site_refinement_flags
Cd1 Cd 0.70628(6) 1.022763(19) 0.96847(6) 0.0567(3) Uani 1 1 d .
F1 F 0.7148(7) 0.7355(2) 1.0108(6) 0.0872(18) Uani 1 1 d .
F2 F 0.8418(5) 0.7465(2) 0.8869(7) 0.0901(19) Uani 1 1 d .
O1 O 0.5799(6) 0.9604(2) 0.8593(7) 0.0654(16) Uani 1 1 d .
O2 O 0.7718(7) 0.9394(2) 0.9928(7) 0.0717(17) Uani 1 1 d .
O3 O 0.3851(9) 0.5929(2) 0.5472(10) 0.096(2) Uani 1 1 d .
O4 O 0.5670(12) 0.5704(3) 0.7002(10) 0.134(4) Uani 1 1 d .
O5 O 0.8950(6) 1.0590(2) 1.1055(7) 0.0735(17) Uani 1 1 d .
O6 O 0.6633(6) 1.0125(2) 1.1621(6) 0.0634(15) Uani 1 1 d U
H1W H 0.6121 1.0331 1.1722 0.095 Uiso 1 1 d R
H2W H 0.6368 0.9845 1.1633 0.095 Uiso 1 1 d R
N1 N 0.6264(7) 0.7169(2) 0.7761(7) 0.0560(16) Uani 1 1 d .
N2 N 0.6633(6) 0.8010(2) 0.8515(7) 0.0521(16) Uani 1 1 d .
N3 N 0.7920(9) 1.0303(3) 0.7989(8) 0.072(2) Uani 1 1 d .
N4 N 0.9819(10) 1.1209(4) 1.2383(10) 0.095(3) Uani 1 1 d U
C1 C 0.4929(11) 0.6015(3) 0.6325(11) 0.070(3) Uani 1 1 d .
C2 C 0.5313(8) 0.6523(3) 0.6624(9) 0.058(2) Uani 1 1 d .
C3 C 0.6281(9) 0.6689(3) 0.7731(9) 0.063(2) Uani 1 1 d .
C4 C 0.7271(11) 0.6411(4) 0.8784(12) 0.090(3) Uani 1 1 d .
H4A H 0.7870 0.6278 0.8424 0.135 Uiso 1 1 calc R
H4B H 0.6858 0.6162 0.9085 0.135 Uiso 1 1 calc R
H4C H 0.7720 0.6612 0.9519 0.135 Uiso 1 1 calc R
C5 C 0.5237(7) 0.7317(3) 0.6619(8) 0.0505(18) Uani 1 1 d .
C6 C 0.4643(9) 0.6914(3) 0.5860(9) 0.061(2) Uani 1 1 d .
C7 C 0.3592(10) 0.6895(3) 0.4521(9) 0.074(3) Uani 1 1 d .
H7A H 0.3648 0.6605 0.4089 0.111 Uiso 1 1 calc R
H7B H 0.3682 0.7155 0.3990 0.111 Uiso 1 1 calc R
H7C H 0.2773 0.6914 0.4627 0.111 Uiso 1 1 calc R
C8 C 0.4913(7) 0.7794(3) 0.6467(8) 0.0494(17) Uani 1 1 d .
C9 C 0.3759(8) 0.7937(3) 0.5273(9) 0.056(2) Uani 1 1 d .
C10 C 0.2533(10) 0.7866(4) 0.5294(12) 0.084(3) Uani 1 1 d .
H10 H 0.2435 0.7740 0.6049 0.101 Uiso 1 1 calc R
C11 C 0.1460(11) 0.7981(6) 0.4206(16) 0.119(5) Uani 1 1 d .
H11 H 0.0642 0.7913 0.4204 0.143 Uiso 1 1 calc R
C12 C 0.1617(14) 0.8204(6) 0.3079(15) 0.117(5) Uani 1 1 d .
H12 H 0.0909 0.8298 0.2350 0.140 Uiso 1 1 calc R
C13 C 0.2831(13) 0.8274(5) 0.3112(12) 0.095(4) Uani 1 1 d .
H13 H 0.2946 0.8420 0.2388 0.114 Uiso 1 1 calc R
C14 C 0.3898(10) 0.8140(4) 0.4165(9) 0.071(2) Uani 1 1 d .
H14 H 0.4714 0.8185 0.4134 0.085 Uiso 1 1 calc R
C15 C 0.5572(7) 0.8143(3) 0.7391(8) 0.0494(18) Uani 1 1 d .
C16 C 0.5410(8) 0.8635(3) 0.7458(9) 0.056(2) Uani 1 1 d .
C17 C 0.4400(11) 0.8940(3) 0.6459(12) 0.086(3) Uani 1 1 d .
H17A H 0.4229 0.9210 0.6903 0.129 Uiso 1 1 calc R
H17B H 0.3623 0.8762 0.6067 0.129 Uiso 1 1 calc R
H17C H 0.4709 0.9040 0.5775 0.129 Uiso 1 1 calc R
C18 C 0.6376(8) 0.8791(3) 0.8634(9) 0.0534(19) Uani 1 1 d .
C19 C 0.7110(9) 0.8393(3) 0.9266(9) 0.059(2) Uani 1 1 d .
C20 C 0.8219(9) 0.8365(4) 1.0562(10) 0.074(3) Uani 1 1 d .
H20A H 0.8202 0.8067 1.0978 0.112 Uiso 1 1 calc R
H20B H 0.8156 0.8614 1.1137 0.112 Uiso 1 1 calc R
H20C H 0.9011 0.8394 1.0403 0.112 Uiso 1 1 calc R
C21 C 0.6663(8) 0.9292(3) 0.9125(9) 0.057(2) Uani 1 1 d .
C22 C 0.9172(10) 1.0403(4) 0.8235(11) 0.075(3) Uani 1 1 d .
H22 H 0.9684 1.0482 0.9103 0.090 Uiso 1 1 calc R
C23 C 0.9739(11) 1.0395(4) 0.7292(11) 0.078(3) Uani 1 1 d .
H23 H 1.0599 1.0477 0.7514 0.094 Uiso 1 1 calc R
C24 C 0.8988(12) 1.0261(4) 0.5976(11) 0.080(3) Uani 1 1 d .
C25 C 0.9613(13) 1.0224(4) 0.4929(12) 0.095(4) Uani 1 1 d .
H25A H 0.8949 1.0234 0.4050 0.114 Uiso 1 1 calc R
H25B H 1.0173 1.0493 0.5010 0.114 Uiso 1 1 calc R
C26 C 0.7711(13) 1.0163(5) 0.5695(12) 0.095(4) Uani 1 1 d .
H26 H 0.7182 1.0080 0.4837 0.114 Uiso 1 1 calc R
C27 C 0.7233(13) 1.0190(4) 0.6699(13) 0.094(4) Uani 1 1 d .
H27 H 0.6363 1.0126 0.6482 0.113 Uiso 1 1 calc R
C28 C 0.8876(12) 1.0932(4) 1.1736(12) 0.088(3) Uani 1 1 d U
H28 H 0.8076 1.0996 1.1788 0.105 Uiso 1 1 calc R
C29 C 0.9569(16) 1.1609(5) 1.3175(16) 0.139(5) Uani 1 1 d U
H29A H 0.8659 1.1661 1.2902 0.209 Uiso 1 1 calc R
H29B H 0.9980 1.1888 1.3023 0.209 Uiso 1 1 calc R
H29C H 0.9908 1.1531 1.4105 0.209 Uiso 1 1 calc R
C30 C 1.1084(15) 1.1105(6) 1.2457(17) 0.128(4) Uani 1 1 d U
H30A H 1.1487 1.0900 1.3200 0.193 Uiso 1 1 calc R
H30B H 1.1570 1.1391 1.2571 0.193 Uiso 1 1 calc R
H30C H 1.1055 1.0952 1.1650 0.193 Uiso 1 1 calc R
B1 B 0.7164(10) 0.7492(4) 0.8864(11) 0.064(3) Uani 1 1 d .

loop_
_atom_site_aniso_label
_atom_site_aniso_U_11
_atom_site_aniso_U_22
_atom_site_aniso_U_33
_atom_site_aniso_U_23
_atom_site_aniso_U_13
_atom_site_aniso_U_12
Cd1 0.0607(5) 0.0376(4) 0.0728(5) -0.0067(2) 0.0252(3) -0.0024(2)
F1 0.116(5) 0.068(4) 0.070(3) 0.011(3) 0.024(3) 0.002(3)
F2 0.050(3) 0.068(4) 0.139(5) -0.016(3) 0.018(3) 0.005(2)
O1 0.058(4) 0.043(3) 0.091(4) -0.010(3) 0.022(3) 0.006(3)
O2 0.069(4) 0.053(4) 0.095(5) -0.023(3) 0.031(4) -0.010(3)
O3 0.110(6) 0.054(4) 0.138(7) -0.016(4) 0.060(6) -0.023(4)
O4 0.199(11) 0.043(4) 0.130(7) -0.013(4) 0.024(7) 0.019(5)
O5 0.064(4) 0.071(4) 0.091(5) -0.012(3) 0.035(3) -0.011(3)
O6 0.064(4) 0.048(3) 0.078(4) -0.005(3) 0.025(3) -0.002(3)
N1 0.058(4) 0.042(4) 0.067(4) -0.004(3) 0.021(3) 0.005(3)
N2 0.052(4) 0.038(3) 0.060(4) -0.009(3) 0.013(3) -0.002(3)
N3 0.074(5) 0.070(5) 0.069(5) -0.001(4) 0.023(4) 0.004(4)
N4 0.093(5) 0.090(5) 0.094(5) -0.028(4) 0.023(4) -0.001(4)
C1 0.085(7) 0.043(5) 0.087(7) -0.011(4) 0.037(6) -0.003(5)
C2 0.062(5) 0.044(4) 0.073(6) -0.009(4) 0.029(4) 0.003(4)
C3 0.062(5) 0.047(5) 0.077(6) -0.004(4) 0.023(5) 0.011(4)
C4 0.090(8) 0.060(6) 0.100(8) 0.007(5) 0.010(6) 0.024(5)
C5 0.049(4) 0.047(4) 0.056(4) -0.006(3) 0.019(4) 0.003(3)
C6 0.070(5) 0.035(4) 0.079(6) -0.012(4) 0.031(5) -0.001(4)
C7 0.090(7) 0.049(5) 0.066(6) -0.013(4) 0.009(5) -0.016(5)
C8 0.048(4) 0.051(4) 0.047(4) -0.005(3) 0.015(3) -0.004(3)
C9 0.054(5) 0.045(4) 0.066(5) -0.016(4) 0.016(4) 0.006(3)
C10 0.059(6) 0.107(9) 0.090(8) -0.009(6) 0.032(6) 0.012(6)
C11 0.048(7) 0.160(14) 0.130(12) -0.008(10) 0.009(8) 0.003(7)
C12 0.081(9) 0.158(14) 0.085(9) -0.005(9) -0.002(7) 0.038(9)
C13 0.099(9) 0.115(10) 0.068(7) 0.012(6) 0.025(7) 0.021(7)
C14 0.077(6) 0.078(6) 0.060(6) -0.001(4) 0.028(5) 0.007(5)
C15 0.044(4) 0.043(4) 0.057(5) -0.007(3) 0.014(4) 0.000(3)
C16 0.058(5) 0.045(4) 0.065(5) -0.001(3) 0.023(4) -0.006(4)
C17 0.097(8) 0.038(5) 0.104(8) -0.004(5) 0.013(6) 0.011(5)
C18 0.049(4) 0.038(4) 0.071(5) -0.010(3) 0.020(4) -0.003(3)
C19 0.067(6) 0.050(5) 0.068(5) -0.002(4) 0.033(5) -0.002(4)
C20 0.049(5) 0.067(6) 0.083(7) -0.019(5) -0.007(5) -0.001(4)
C21 0.058(5) 0.054(5) 0.065(5) -0.009(4) 0.029(4) -0.008(4)
C22 0.067(6) 0.074(6) 0.083(7) -0.018(5) 0.025(5) -0.017(5)
C23 0.075(7) 0.096(7) 0.076(7) 0.001(5) 0.041(6) -0.007(6)
C24 0.089(8) 0.085(8) 0.072(7) 0.001(5) 0.036(6) 0.012(6)
C25 0.103(9) 0.123(11) 0.072(7) 0.021(6) 0.047(7) 0.032(7)
C26 0.090(8) 0.129(11) 0.065(7) 0.002(6) 0.025(6) 0.015(7)
C27 0.081(8) 0.119(11) 0.077(8) -0.002(6) 0.020(6) 0.006(6)
C28 0.082(5) 0.084(5) 0.092(6) -0.017(4) 0.025(5) 0.007(4)
C29 0.140(8) 0.121(8) 0.135(8) -0.051(6) 0.024(6) 0.017(6)
C30 0.109(6) 0.150(8) 0.134(8) -0.030(7) 0.054(6) -0.012(6)
B1 0.059(6) 0.053(6) 0.075(7) -0.009(5) 0.018(5) 0.005(4)

loop_
_atom_type_symbol
_atom_type_description
_atom_type_scat_dispersion_real
_atom_type_scat_dispersion_imag
_atom_type_scat_source
C C 0.0033 0.0016 'International Tables Vol C Tables 4.2.6.8 and 6.1.1.4'
H H 0.0000 0.0000 'International Tables Vol C Tables 4.2.6.8 and 6.1.1.4'
B B 0.0013 0.0007 'International Tables Vol C Tables 4.2.6.8 and 6.1.1.4'
N N 0.0061 0.0033 'International Tables Vol C Tables 4.2.6.8 and 6.1.1.4'
O O 0.0106 0.0060 'International Tables Vol C Tables 4.2.6.8 and 6.1.1.4'
F F 0.0171 0.0103 'International Tables Vol C Tables 4.2.6.8 and 6.1.1.4'
Cd Cd -0.8075 1.2024 'International Tables Vol C Tables 4.2.6.8 and 6.1.1.4'

loop_
_geom_angle_atom_site_label_1
_geom_angle_atom_site_label_2
_geom_angle_atom_site_label_3
_geom_angle
_geom_angle_site_symmetry_1
_geom_angle_site_symmetry_3
O3 Cd1 O1 118.2(3) 2_656 .
O3 Cd1 O6 86.8(3) 2_656 .
O1 Cd1 O6 94.4(2) . .
O3 Cd1 O5 86.3(3) 2_656 .
O1 Cd1 O5 155.5(2) . .
O6 Cd1 O5 85.2(2) . .
O3 Cd1 N3 99.3(3) 2_656 .
O1 Cd1 N3 91.0(3) . .
O6 Cd1 N3 168.7(3) . .
O5 Cd1 N3 85.7(3) . .
O3 Cd1 O2 169.3(3) 2_656 .
O1 Cd1 O2 54.5(2) . .
O6 Cd1 O2 86.1(2) . .
O5 Cd1 O2 101.1(2) . .
N3 Cd1 O2 89.0(3) . .
C21 O1 Cd1 94.7(5) . .
C21 O2 Cd1 88.9(6) . .
C1 O3 Cd1 121.9(7) . 2_646
C28 O5 Cd1 119.1(7) . .
Cd1 O6 H1W 113.1 . .
Cd1 O6 H2W 108.4 . .
H1W O6 H2W 112.9 . .
C3 N1 C5 106.9(7) . .
C3 N1 B1 126.8(7) . .
C5 N1 B1 126.2(7) . .
C19 N2 C15 109.2(7) . .
C19 N2 B1 125.2(7) . .
C15 N2 B1 125.5(7) . .
C22 N3 C27 114.3(10) . .
C22 N3 Cd1 122.9(7) . .
C27 N3 Cd1 122.2(8) . .
C28 N4 C30 120.1(11) . .
C28 N4 C29 119.0(12) . .
C30 N4 C29 120.6(12) . .
O3 C1 O4 123.4(10) . .
O3 C1 C2 118.1(9) . .
O4 C1 C2 118.4(10) . .
C3 C2 C6 108.5(7) . .
C3 C2 C1 126.2(9) . .
C6 C2 C1 125.1(8) . .
N1 C3 C2 110.7(8) . .
N1 C3 C4 121.6(8) . .
C2 C3 C4 127.7(8) . .
C3 C4 H4A 109.5 . .
C3 C4 H4B 109.5 . .
H4A C4 H4B 109.5 . .
C3 C4 H4C 109.5 . .
H4A C4 H4C 109.5 . .
H4B C4 H4C 109.5 . .
C8 C5 N1 119.1(7) . .
C8 C5 C6 131.7(8) . .
N1 C5 C6 108.9(7) . .
C2 C6 C5 104.9(8) . .
C2 C6 C7 126.5(7) . .
C5 C6 C7 128.5(8) . .
C6 C7 H7A 109.5 . .
C6 C7 H7B 109.5 . .
H7A C7 H7B 109.5 . .
C6 C7 H7C 109.5 . .
H7A C7 H7C 109.5 . .
H7B C7 H7C 109.5 . .
C5 C8 C15 123.5(7) . .
C5 C8 C9 117.8(7) . .
C15 C8 C9 118.7(7) . .
C14 C9 C10 119.2(9) . .
C14 C9 C8 121.5(8) . .
C10 C9 C8 119.3(9) . .
C11 C10 C9 120.8(12) . .
C11 C10 H10 119.6 . .
C9 C10 H10 119.6 . .
C10 C11 C12 119.4(13) . .
C10 C11 H11 120.3 . .
C12 C11 H11 120.3 . .
C13 C12 C11 117.8(11) . .
C13 C12 H12 121.1 . .
C11 C12 H12 121.1 . .
C12 C13 C14 122.9(12) . .
C12 C13 H13 118.6 . .
C14 C13 H13 118.6 . .
C13 C14 C9 119.9(10) . .
C13 C14 H14 120.1 . .
C9 C14 H14 120.1 . .
N2 C15 C8 118.9(7) . .
N2 C15 C16 107.7(6) . .
C8 C15 C16 133.4(7) . .
C18 C16 C15 106.6(7) . .
C18 C16 C17 126.3(7) . .
C15 C16 C17 127.1(7) . .
C16 C17 H17A 109.5 . .
C16 C17 H17B 109.5 . .
H17A C17 H17B 109.5 . .
C16 C17 H17C 109.5 . .
H17A C17 H17C 109.5 . .
H17B C17 H17C 109.5 . .
C16 C18 C19 107.8(7) . .
C16 C18 C21 127.4(8) . .
C19 C18 C21 124.7(8) . .
N2 C19 C18 108.7(8) . .
N2 C19 C20 122.2(8) . .
C18 C19 C20 129.1(8) . .
C19 C20 H20A 109.5 . .
C19 C20 H20B 109.5 . .
H20A C20 H20B 109.5 . .
C19 C20 H20C 109.5 . .
H20A C20 H20C 109.5 . .
H20B C20 H20C 109.5 . .
O2 C21 O1 121.9(8) . .
O2 C21 C18 120.1(8) . .
O1 C21 C18 117.7(8) . .
N3 C22 C23 124.5(10) . .
N3 C22 H22 117.8 . .
C23 C22 H22 117.8 . .
C22 C23 C24 118.7(10) . .
C22 C23 H23 120.6 . .
C24 C23 H23 120.6 . .
C26 C24 C23 118.1(10) . .
C26 C24 C25 122.3(11) . .
C23 C24 C25 119.7(11) . .
C25 C25 C24 112.2(11) 3_776 .
C25 C25 H25A 109.2 3_776 .
C24 C25 H25A 109.2 . .
C25 C25 H25B 109.2 3_776 .
C24 C25 H25B 109.2 . .
H25A C25 H25B 107.9 . .
C27 C26 C24 118.7(12) . .
C27 C26 H26 120.7 . .
C24 C26 H26 120.7 . .
N3 C27 C26 125.7(13) . .
N3 C27 H27 117.1 . .
C26 C27 H27 117.1 . .
O5 C28 N4 125.6(12) . .
O5 C28 H28 117.2 . .
N4 C28 H28 117.2 . .
N4 C29 H29A 109.5 . .
N4 C29 H29B 109.5 . .
H29A C29 H29B 109.5 . .
N4 C29 H29C 109.5 . .
H29A C29 H29C 109.5 . .
H29B C29 H29C 109.5 . .
N4 C30 H30A 109.5 . .
N4 C30 H30B 109.5 . .
H30A C30 H30B 109.5 . .
N4 C30 H30C 109.5 . .
H30A C30 H30C 109.5 . .
H30B C30 H30C 109.5 . .
F2 B1 F1 109.6(8) . .
F2 B1 N1 110.0(8) . .
F1 B1 N1 109.9(8) . .
F2 B1 N2 109.9(8) . .
F1 B1 N2 110.8(8) . .
N1 B1 N2 106.6(7) . .

loop_
_geom_bond_atom_site_label_1
_geom_bond_atom_site_label_2
_geom_bond_distance
_geom_bond_site_symmetry_2
Cd1 O3 2.216(7) 2_656
Cd1 O1 2.306(6) .
Cd1 O6 2.316(7) .
Cd1 O5 2.331(7) .
Cd1 N3 2.350(9) .
Cd1 O2 2.466(7) .
F1 B1 1.400(13) .
F2 B1 1.395(12) .
O1 C21 1.285(11) .
O2 C21 1.219(11) .
O3 C1 1.247(13) .
O3 Cd1 2.216(7) 2_646
O4 C1 1.250(13) .
O5 C28 1.236(12) .
O6 H1W 0.8499 .
O6 H2W 0.8501 .
N1 C3 1.364(11) .
N1 C5 1.410(10) .
N1 B1 1.550(12) .
N2 C19 1.346(10) .
N2 C15 1.407(10) .
N2 B1 1.581(12) .
N3 C22 1.353(13) .
N3 C27 1.362(15) .
N4 C28 1.298(14) .
N4 C30 1.414(17) .
N4 C29 1.504(16) .
C1 C2 1.506(12) .
C2 C3 1.373(12) .
C2 C6 1.424(12) .
C3 C4 1.494(13) .
C4 H4A 0.9600 .
C4 H4B 0.9600 .
C4 H4C 0.9600 .
C5 C8 1.396(11) .
C5 C6 1.426(11) .
C6 C7 1.496(13) .
C7 H7A 0.9600 .
C7 H7B 0.9600 .
C7 H7C 0.9600 .
C8 C15 1.410(10) .
C8 C9 1.511(11) .
C9 C14 1.381(13) .
C9 C10 1.387(14) .
C10 C11 1.379(18) .
C10 H10 0.9300 .
C11 C12 1.43(2) .
C11 H11 0.9300 .
C12 C13 1.35(2) .
C12 H12 0.9300 .
C13 C14 1.370(15) .
C13 H13 0.9300 .
C14 H14 0.9300 .
C15 C16 1.418(11) .
C16 C18 1.407(11) .
C16 C17 1.517(12) .
C17 H17A 0.9600 .
C17 H17B 0.9600 .
C17 H17C 0.9600 .
C18 C19 1.419(12) .
C18 C21 1.512(11) .
C19 C20 1.498(12) .
C20 H20A 0.9600 .
C20 H20B 0.9600 .
C20 H20C 0.9600 .
C22 C23 1.373(14) .
C22 H22 0.9300 .
C23 C24 1.414(16) .
C23 H23 0.9300 .
C24 C26 1.372(18) .
C24 C25 1.524(15) .
C25 C25 1.52(2) 3_776
C25 H25A 0.9700 .
C25 H25B 0.9700 .
C26 C27 1.366(18) .
C26 H26 0.9300 .
C27 H27 0.9300 .
C28 H28 0.9300 .
C29 H29A 0.9600 .
C29 H29B 0.9600 .
C29 H29C 0.9600 .
C30 H30A 0.9600 .
C30 H30B 0.9600 .
C30 H30C 0.9600 .

loop_
_geom_torsion_atom_site_label_1
_geom_torsion_atom_site_label_2
_geom_torsion_atom_site_label_3
_geom_torsion_atom_site_label_4
_geom_torsion
_geom_torsion_site_symmetry_1
_geom_torsion_site_symmetry_4
O3 Cd1 O1 C21 -171.2(5) 2_656 .
O6 Cd1 O1 C21 -82.4(5) . .
O5 Cd1 O1 C21 5.7(9) . .
N3 Cd1 O1 C21 87.7(5) . .
O2 Cd1 O1 C21 -0.4(5) . .
O3 Cd1 O2 C21 49.9(18) 2_656 .
O1 Cd1 O2 C21 0.4(5) . .
O6 Cd1 O2 C21 98.6(6) . .
O5 Cd1 O2 C21 -177.0(5) . .
N3 Cd1 O2 C21 -91.6(6) . .
O3 Cd1 O5 C28 30.0(9) 2_656 .
O1 Cd1 O5 C28 -147.3(9) . .
O6 Cd1 O5 C28 -57.2(9) . .
N3 Cd1 O5 C28 129.6(9) . .
O2 Cd1 O5 C28 -142.2(9) . .
O3 Cd1 N3 C22 100.6(8) 2_656 .
O1 Cd1 N3 C22 -140.6(8) . .
O6 Cd1 N3 C22 -21.7(17) . .
O5 Cd1 N3 C22 15.0(8) . .
O2 Cd1 N3 C22 -86.2(8) . .
O3 Cd1 N3 C27 -88.2(9) 2_656 .
O1 Cd1 N3 C27 30.6(8) . .
O6 Cd1 N3 C27 149.5(11) . .
O5 Cd1 N3 C27 -173.7(8) . .
O2 Cd1 N3 C27 85.1(8) . .
Cd1 O3 C1 O4 12.4(16) 2_646 .
Cd1 O3 C1 C2 -163.0(6) 2_646 .
O3 C1 C2 C3 162.3(10) . .
O4 C1 C2 C3 -13.3(16) . .
O3 C1 C2 C6 -11.1(15) . .
O4 C1 C2 C6 173.3(10) . .
C5 N1 C3 C2 0.0(10) . .
B1 N1 C3 C2 177.8(8) . .
C5 N1 C3 C4 178.7(9) . .
B1 N1 C3 C4 -3.4(15) . .
C6 C2 C3 N1 1.8(11) . .
C1 C2 C3 N1 -172.5(8) . .
C6 C2 C3 C4 -176.9(10) . .
C1 C2 C3 C4 8.8(16) . .
C3 N1 C5 C8 173.5(8) . .
B1 N1 C5 C8 -4.4(12) . .
C3 N1 C5 C6 -1.8(9) . .
B1 N1 C5 C6 -179.6(8) . .
C3 C2 C6 C5 -2.8(10) . .
C1 C2 C6 C5 171.6(8) . .
C3 C2 C6 C7 174.5(9) . .
C1 C2 C6 C7 -11.1(15) . .
C8 C5 C6 C2 -171.7(9) . .
N1 C5 C6 C2 2.8(9) . .
C8 C5 C6 C7 11.1(16) . .
N1 C5 C6 C7 -174.4(9) . .
N1 C5 C8 C15 0.9(12) . .
C6 C5 C8 C15 174.9(9) . .
N1 C5 C8 C9 -176.5(7) . .
C6 C5 C8 C9 -2.5(14) . .
C5 C8 C9 C14 -102.2(10) . .
C15 C8 C9 C14 80.3(10) . .
C5 C8 C9 C10 78.3(11) . .
C15 C8 C9 C10 -99.2(10) . .
C14 C9 C10 C11 2.3(16) . .
C8 C9 C10 C11 -178.2(11) . .
C9 C10 C11 C12 -4(2) . .
C10 C11 C12 C13 3(2) . .
C11 C12 C13 C14 0(2) . .
C12 C13 C14 C9 -2.1(19) . .
C10 C9 C14 C13 0.9(15) . .
C8 C9 C14 C13 -178.6(9) . .
C19 N2 C15 C8 -179.5(7) . .
B1 N2 C15 C8 -0.9(12) . .
C19 N2 C15 C16 0.9(9) . .
B1 N2 C15 C16 179.5(8) . .
C5 C8 C15 N2 1.6(12) . .
C9 C8 C15 N2 179.0(7) . .
C5 C8 C15 C16 -178.9(9) . .
C9 C8 C15 C16 -1.5(14) . .
N2 C15 C16 C18 -0.5(9) . .
C8 C15 C16 C18 180.0(9) . .
N2 C15 C16 C17 179.2(9) . .
C8 C15 C16 C17 -0.3(16) . .
C15 C16 C18 C19 0.0(10) . .
C17 C16 C18 C19 -179.8(9) . .
C15 C16 C18 C21 176.5(8) . .
C17 C16 C18 C21 -3.3(15) . .
C15 N2 C19 C18 -0.9(10) . .
B1 N2 C19 C18 -179.5(8) . .
C15 N2 C19 C20 177.7(8) . .
B1 N2 C19 C20 -0.9(14) . .
C16 C18 C19 N2 0.6(10) . .
C21 C18 C19 N2 -176.0(8) . .
C16 C18 C19 C20 -177.9(9) . .
C21 C18 C19 C20 5.5(15) . .
Cd1 O2 C21 O1 -0.7(9) . .
Cd1 O2 C21 C18 173.9(7) . .
Cd1 O1 C21 O2 0.8(9) . .
Cd1 O1 C21 C18 -174.0(7) . .
C16 C18 C21 O2 -158.9(9) . .
C19 C18 C21 O2 17.1(14) . .
C16 C18 C21 O1 16.0(13) . .
C19 C18 C21 O1 -168.1(8) . .
C27 N3 C22 C23 0.1(16) . .
Cd1 N3 C22 C23 172.0(9) . .
N3 C22 C23 C24 -2.0(18) . .
C22 C23 C24 C26 2.6(17) . .
C22 C23 C24 C25 -176.7(10) . .
C26 C24 C25 C25 -101.6(17) . 3_776
C23 C24 C25 C25 77.6(18) . 3_776
C23 C24 C26 C27 -1.3(18) . .
C25 C24 C26 C27 177.9(11) . .
C22 N3 C27 C26 1.3(17) . .
Cd1 N3 C27 C26 -170.6(10) . .
C24 C26 C27 N3 -1(2) . .
Cd1 O5 C28 N4 -169.1(10) . .
C30 N4 C28 O5 -6(2) . .
C29 N4 C28 O5 -179.6(13) . .
C3 N1 B1 F2 67.9(12) . .
C5 N1 B1 F2 -114.6(9) . .
C3 N1 B1 F1 -52.9(12) . .
C5 N1 B1 F1 124.6(9) . .
C3 N1 B1 N2 -172.9(8) . .
C5 N1 B1 N2 4.5(12) . .
C19 N2 B1 F2 -64.2(12) . .
C15 N2 B1 F2 117.4(9) . .
C19 N2 B1 F1 57.1(12) . .
C15 N2 B1 F1 -121.3(9) . .
C19 N2 B1 N1 176.6(8) . .
C15 N2 B1 N1 -1.8(12) . .
